data_1563064
loop_
_publ_author_name
'Unruh, Daniel K.'
'Baranay, Michelle'
'Pressprich, Laura'
'Stoffer, Megan'
'Burns, Peter C.'

_publ_section_title
;
 Synthesis and characterization of uranyl chromate sheet compounds
 containing edge-sharing dimers of uranyl pentagonal bipyramids
;
_journal_name_full 'Journal of Solid State Chemistry'
_journal_page_first 158
_journal_page_last 164
_journal_paper_doi 10.1016/j.jssc.2011.11.033
_journal_volume 186
_journal_year 2012
_chemical_formula_sum 'Cr2 Mg O23 U2'
_chemical_formula_weight 972.37
_space_group_IT_number 63
_space_group_name_Hall '-C 2c 2'
_space_group_name_H-M_alt 'C m c m'
_symmetry_cell_setting orthorhombic
_symmetry_space_group_name_H-M 'C m c m'
_atom_sites_solution_hydrogens none
_atom_sites_solution_primary direct
_atom_sites_solution_secondary difmap
_audit_creation_method SHELXL-97
_cell_angle_alpha 90.00
_cell_angle_beta 90.00
_cell_angle_gamma 90.00
_cell_formula_units_Z 4
_cell_length_a 7.1695(16)
_cell_length_b 19.018(4)
_cell_length_c 16.588(4)
_cell_measurement_reflns_used 2451
_cell_measurement_temperature 296(2)
_cell_measurement_theta_max 26.45
_cell_measurement_theta_min 2.46
_cell_volume 2261.8(9)
_computing_cell_refinement 'Bruker SAINT'
_computing_data_collection 'Bruker APEX2'
_computing_data_reduction 'Bruker SAINT'
_computing_molecular_graphics 'CrystalMaker v8.2.3'
_computing_structure_refinement 'SHELXL-97 (Sheldrick, 2008)'
_computing_structure_solution 'SHELXS-97 (Sheldrick, 2008)'
_diffrn_ambient_temperature 296(2)
_diffrn_measured_fraction_theta_full 0.997
_diffrn_measured_fraction_theta_max 0.997
_diffrn_measurement_device_type 'CCD area detector'
_diffrn_measurement_method 'phi and omega scans'
_diffrn_radiation_monochromator graphite
_diffrn_radiation_source 'fine-focus sealed tube'
_diffrn_radiation_type MoK\a
_diffrn_radiation_wavelength 0.71073
_diffrn_reflns_av_R_equivalents 0.0799
_diffrn_reflns_av_sigmaI/netI 0.0408
_diffrn_reflns_limit_h_max 9
_diffrn_reflns_limit_h_min -9
_diffrn_reflns_limit_k_max 25
_diffrn_reflns_limit_k_min -25
_diffrn_reflns_limit_l_max 22
_diffrn_reflns_limit_l_min -22
_diffrn_reflns_number 16972
_diffrn_reflns_theta_full 29.14
_diffrn_reflns_theta_max 29.14
_diffrn_reflns_theta_min 2.46
_exptl_absorpt_coefficient_mu 15.329
_exptl_absorpt_correction_T_max 0.9273
_exptl_absorpt_correction_T_min 0.2503
_exptl_absorpt_correction_type multi-scan
_exptl_absorpt_process_details SADABS
_exptl_crystal_colour yellow
_exptl_crystal_density_diffrn 2.856
_exptl_crystal_density_method 'not measured'
_exptl_crystal_description plate
_exptl_crystal_F_000 1712
_exptl_crystal_size_max 0.12
_exptl_crystal_size_mid 0.10
_exptl_crystal_size_min 0.01
_refine_diff_density_max 3.634
_refine_diff_density_min -1.740
_refine_diff_density_rms 0.331
_refine_ls_extinction_method none
_refine_ls_goodness_of_fit_ref 1.078
_refine_ls_hydrogen_treatment none
_refine_ls_matrix_type full
_refine_ls_number_parameters 81
_refine_ls_number_reflns 1683
_refine_ls_number_restraints 0
_refine_ls_restrained_S_all 1.078
_refine_ls_R_factor_all 0.0432
_refine_ls_R_factor_gt 0.0357
_refine_ls_shift/su_max 0.001
_refine_ls_shift/su_mean 0.000
_refine_ls_structure_factor_coef Fsqd
_refine_ls_weighting_details 'calc w=1/[\s^2^(Fo^2^)+(0.0569P)^2^+57.8295P] where P=(Fo^2^+2Fc^2^)/3'
_refine_ls_weighting_scheme calc
_refine_ls_wR_factor_gt 0.1033
_refine_ls_wR_factor_ref 0.1077
_reflns_number_gt 1449
_reflns_number_total 1683
_reflns_threshold_expression >2sigma(I)
_cod_data_source_file JSSC-2012-186-158.cif
_cod_data_source_block cmcm
_cod_depositor_comments
;
The following automatic conversions were performed:

data item '_symmetry_cell_setting' value 'Orthorhombic' was changed
to 'orthorhombic' in accordance with the built-in table derived from
the CIF Core dictionary named 'cif_core.dic' version 2.4.5 last
updated on 2014-11-21.

Automatic conversion script
Id: cif_fix_values 8369 2020-08-20 11:38:08Z andrius 
;
_cod_original_cell_volume 2261.7(9)
_cod_original_sg_symbol_H-M Cmcm
_cod_database_code 1563064

loop_
_symmetry_equiv_pos_as_xyz
'x, y, z'
'-x, -y, z+1/2'
'-x, y, -z+1/2'
'x, -y, -z'
'x+1/2, y+1/2, z'
'-x+1/2, -y+1/2, z+1/2'
'-x+1/2, y+1/2, -z+1/2'
'x+1/2, -y+1/2, -z'
'-x, -y, -z'
'x, y, -z-1/2'
'x, -y, z-1/2'
'-x, y, z'
'-x+1/2, -y+1/2, -z'
'x+1/2, y+1/2, -z-1/2'
'x+1/2, -y+1/2, z-1/2'
'-x+1/2, y+1/2, z'

loop_
_atom_site_label
_atom_site_type_symbol
_atom_site_fract_x
_atom_site_fract_y
_atom_site_fract_z
_atom_site_U_iso_or_equiv
_atom_site_adp_type
_atom_site_occupancy
_atom_site_symmetry_multiplicity
_atom_site_calc_flag
_atom_site_refinement_flags
_atom_site_disorder_assembly
_atom_site_disorder_group
U1 U 0.0000 0.294155(19) 0.63341(2) 0.01054(14) Uani 1 2 d S . .
Cr4 Cr 0.0000 0.24997(9) 0.41323(9) 0.0114(3) Uani 1 2 d S . .
Mg1 Mg 0.0000 0.0000 0.5000 0.051(2) Uani 1 4 d S . .
O1 O 0.0000 0.2017(4) 0.6245(5) 0.0161(16) Uani 1 2 d S . .
O2 O 0.0000 0.3873(5) 0.6431(4) 0.0158(15) Uani 1 2 d S . .
O3 O 0.1893(8) 0.1987(3) 0.4156(3) 0.0155(11) Uani 1 1 d . . .
O4 O 0.0000 0.2951(4) 0.3321(5) 0.0209(17) Uani 1 2 d S . .
O5 O 0.1875(11) 0.2863(4) 0.7500 0.0154(15) Uani 1 2 d S . .
O6 O 0.0000 0.3042(4) 0.4903(5) 0.0165(16) Uani 1 2 d S . .
O7 O 0.5000 0.3855(6) 0.7500 0.019(2) Uani 1 4 d S . .
O8 O 0.0000 0.5339(6) 0.6077(8) 0.056(3) Uani 1 2 d S . .
O9 O 0.0000 0.0205(10) 0.3783(10) 0.101(7) Uani 1 2 d S . .
O10 O 0.2038(15) 0.0743(5) 0.5181(8) 0.083(4) Uani 1 1 d . . .

loop_
_atom_site_aniso_label
_atom_site_aniso_U_11
_atom_site_aniso_U_22
_atom_site_aniso_U_33
_atom_site_aniso_U_23
_atom_site_aniso_U_13
_atom_site_aniso_U_12
U1 0.00758(19) 0.0172(2) 0.00683(19) -0.00093(13) 0.000 0.000
Cr4 0.0082(7) 0.0211(9) 0.0050(6) 0.0014(6) 0.000 0.000
Mg1 0.055(5) 0.036(4) 0.061(5) 0.030(4) 0.000 0.000
O1 0.020(4) 0.016(4) 0.012(4) 0.003(3) 0.000 0.000
O2 0.015(4) 0.026(4) 0.007(3) 0.004(3) 0.000 0.000
O3 0.011(2) 0.022(3) 0.013(2) 0.001(2) 0.001(2) 0.003(2)
O4 0.019(4) 0.033(5) 0.010(4) 0.002(3) 0.000 0.000
O5 0.012(3) 0.024(4) 0.011(3) 0.000 0.000 0.000(3)
O6 0.013(4) 0.024(4) 0.012(4) -0.002(3) 0.000 0.000
O7 0.021(6) 0.021(6) 0.015(5) 0.000 0.000 0.000
O8 0.079(10) 0.026(6) 0.062(8) 0.002(6) 0.000 0.000
O9 0.120(17) 0.089(13) 0.094(13) 0.076(11) 0.000 0.000
O10 0.067(6) 0.060(6) 0.122(10) 0.053(7) -0.006(7) -0.025(5)

loop_
_atom_type_symbol
_atom_type_description
_atom_type_scat_dispersion_real
_atom_type_scat_dispersion_imag
_atom_type_scat_source
O O 0.0106 0.0060 'International Tables Vol C Tables 4.2.6.8 and 6.1.1.4'
Mg Mg 0.0486 0.0363 'International Tables Vol C Tables 4.2.6.8 and 6.1.1.4'
Cr Cr 0.3209 0.6236 'International Tables Vol C Tables 4.2.6.8 and 6.1.1.4'
U U -9.6767 9.6646 'International Tables Vol C Tables 4.2.6.8 and 6.1.1.4'

loop_
_geom_angle_atom_site_label_1
_geom_angle_atom_site_label_2
_geom_angle_atom_site_label_3
_geom_angle
_geom_angle_site_symmetry_1
_geom_angle_site_symmetry_3
O1 U1 O2 179.6(3) . .
O1 U1 O5 90.4(3) . 3_556
O2 U1 O5 89.3(3) . 3_556
O1 U1 O5 90.4(3) . .
O2 U1 O5 89.4(3) . .
O5 U1 O5 69.5(3) 3_556 .
O1 U1 O3 91.61(15) . 8_456
O2 U1 O3 88.52(15) . 8_456
O5 U1 O3 75.5(2) 3_556 8_456
O5 U1 O3 144.9(2) . 8_456
O1 U1 O3 91.61(15) . 13_556
O2 U1 O3 88.52(15) . 13_556
O5 U1 O3 144.9(2) 3_556 13_556
O5 U1 O3 75.5(2) . 13_556
O3 U1 O3 139.4(3) 8_456 13_556
O1 U1 O6 89.8(3) . .
O2 U1 O6 90.6(3) . .
O5 U1 O6 145.27(16) 3_556 .
O5 U1 O6 145.27(16) . .
O3 U1 O6 69.78(13) 8_456 .
O3 U1 O6 69.78(13) 13_556 .
O1 U1 U1 94.8(2) . 10_557
O2 U1 U1 84.8(2) . 10_557
O5 U1 U1 34.97(16) 3_556 10_557
O5 U1 U1 34.97(16) . 10_557
O3 U1 U1 110.01(13) 8_456 10_557
O3 U1 U1 110.01(13) 13_556 10_557
O6 U1 U1 175.4(2) . 10_557
O4 Cr4 O6 108.6(4) . .
O4 Cr4 O3 109.5(2) . .
O6 Cr4 O3 110.4(2) . .
O4 Cr4 O3 109.5(2) . 12
O6 Cr4 O3 110.4(2) . 12
O3 Cr4 O3 108.6(4) . 12
O10 Mg1 O10 180.0(4) . 9_556
O10 Mg1 O10 90.7(7) . 12
O10 Mg1 O10 89.3(7) 9_556 12
O10 Mg1 O10 89.3(7) . 4_556
O10 Mg1 O10 90.7(7) 9_556 4_556
O10 Mg1 O10 180.0(7) 12 4_556
O10 Mg1 O9 89.3(5) . 9_556
O10 Mg1 O9 90.7(5) 9_556 9_556
O10 Mg1 O9 89.3(5) 12 9_556
O10 Mg1 O9 90.7(5) 4_556 9_556
O10 Mg1 O9 90.7(5) . .
O10 Mg1 O9 89.3(5) 9_556 .
O10 Mg1 O9 90.7(5) 12 .
O10 Mg1 O9 89.3(5) 4_556 .
O9 Mg1 O9 180.00(18) 9_556 .
Cr4 O3 U1 136.1(3) . 13_556
U1 O5 U1 110.1(3) 10_557 .
Cr4 O6 U1 136.5(5) . .

loop_
_geom_bond_atom_site_label_1
_geom_bond_atom_site_label_2
_geom_bond_distance
_geom_bond_site_symmetry_2
U1 O1 1.765(8) .
U1 O2 1.780(9) .
U1 O5 2.360(5) 3_556
U1 O5 2.360(5) .
U1 O3 2.375(5) 8_456
U1 O3 2.375(5) 13_556
U1 O6 2.382(8) .
Cr4 O4 1.596(9) .
Cr4 O6 1.642(8) .
Cr4 O3 1.671(5) .
Cr4 O3 1.671(5) 12
Mg1 O10 2.054(10) .
Mg1 O10 2.054(10) 9_556
Mg1 O10 2.054(10) 12
Mg1 O10 2.054(10) 4_556
Mg1 O9 2.056(15) 9_556
Mg1 O9 2.056(15) .
O3 U1 2.375(5) 13_556
O5 U1 2.360(4) 10_557
